data_4104105
loop_
_publ_author_name
'Jenni Goodman'
'Vladimir V. Grushin'
'Roman B. Larichev'
'Stuart A. Macgregor'
'William J. Marshall'
'D. Christopher Roe'

_publ_section_title
;
 Fluxionality of [(Ph3P)3Rh(X)]: The Extreme Case of X = CF3
;
_journal_name_full 'Journal of the American Chemical Society'
_journal_page_first 4236
_journal_page_last 4238
_journal_paper_doi 10.1021/ja9005699
_journal_volume 131
_journal_year 2009
_chemical_formula_sum 'C37 H30 F3 P2 Rh'
_chemical_formula_weight 696.46
_chemical_name_systematic
; 
 ? 
;
_space_group_IT_number 2
_symmetry_cell_setting triclinic
_symmetry_space_group_name_Hall '-P 1'
_symmetry_space_group_name_H-M 'P -1'
_atom_sites_solution_hydrogens geom
_atom_sites_solution_primary direct
_atom_sites_solution_secondary difmap
_audit_creation_method SHELXL-97
_cell_angle_alpha 91.468(2)
_cell_angle_beta 99.123(2)
_cell_angle_gamma 95.298(2)
_cell_formula_units_Z 2
_cell_length_a 9.3464(12)
_cell_length_b 9.6524(12)
_cell_length_c 17.381(2)
_cell_measurement_reflns_used 4101
_cell_measurement_temperature 293(2)
_cell_measurement_theta_max 28.24
_cell_measurement_theta_min 2.34
_cell_volume 1540.3(3)
_computing_cell_refinement 'Bruker SAINT'
_computing_data_collection 'Bruker APEX2'
_computing_data_reduction 'Bruker SAINT'
_computing_molecular_graphics 'Bruker SHELXTL'
_computing_publication_material 'Bruker SHELXTL'
_computing_structure_refinement 'SHELXL-97 (Sheldrick, 2008)'
_computing_structure_solution 'SHELXS-97 (Sheldrick, 2008)'
_diffrn_ambient_temperature 293(2)
_diffrn_measured_fraction_theta_full 0.983
_diffrn_measured_fraction_theta_max 0.983
_diffrn_measurement_device_type 'Bruker APEX-II CCD'
_diffrn_measurement_method '\f and \w scans'
_diffrn_radiation_monochromator graphite
_diffrn_radiation_source 'fine-focus sealed tube'
_diffrn_radiation_type MoK\a
_diffrn_radiation_wavelength 0.71073
_diffrn_reflns_av_R_equivalents 0.0261
_diffrn_reflns_av_sigmaI/netI 0.0528
_diffrn_reflns_limit_h_max 12
_diffrn_reflns_limit_h_min -12
_diffrn_reflns_limit_k_max 12
_diffrn_reflns_limit_k_min -12
_diffrn_reflns_limit_l_max 23
_diffrn_reflns_limit_l_min -21
_diffrn_reflns_number 11961
_diffrn_reflns_theta_full 28.38
_diffrn_reflns_theta_max 28.38
_diffrn_reflns_theta_min 2.12
_exptl_absorpt_coefficient_mu 0.702
_exptl_absorpt_correction_type none
_exptl_crystal_colour orange
_exptl_crystal_density_diffrn 1.502
_exptl_crystal_density_meas ?
_exptl_crystal_density_method 'not measured'
_exptl_crystal_description irreg.block
_exptl_crystal_F_000 708
_exptl_crystal_size_max 0.38
_exptl_crystal_size_mid 0.22
_exptl_crystal_size_min 0.08
_refine_diff_density_max 0.734
_refine_diff_density_min -0.723
_refine_diff_density_rms 0.087
_refine_ls_extinction_method none
_refine_ls_goodness_of_fit_ref 1.031
_refine_ls_hydrogen_treatment riding
_refine_ls_matrix_type full
_refine_ls_number_parameters 388
_refine_ls_number_reflns 7589
_refine_ls_number_restraints 0
_refine_ls_restrained_S_all 1.031
_refine_ls_R_factor_all 0.0500
_refine_ls_R_factor_gt 0.0388
_refine_ls_shift/su_max 0.000
_refine_ls_shift/su_mean 0.000
_refine_ls_structure_factor_coef Fsqd
_refine_ls_weighting_details 'calc w=1/[\s^2^(Fo^2^)+(0.0500P)^2^+0.0000P] where P=(Fo^2^+2Fc^2^)/3'
_refine_ls_weighting_scheme calc
_refine_ls_wR_factor_gt 0.0935
_refine_ls_wR_factor_ref 0.0997
_reflns_number_gt 6222
_reflns_number_total 7589
_reflns_threshold_expression >2sigma(I)
_cod_data_source_file ja9005699_si_001_1.cif
_cod_data_source_block 08191
_cod_depositor_comments
;
The following automatic conversions were performed:

'_exptl_crystal_density_meas' value 'not measured' was changed to '?'
- the value is perceived as not measured.

Automatic conversion script
Id: cif_fix_values 3008 2015-01-20 13:52:24Z robertas 
;
_cod_database_code 4104105

loop_
_symmetry_equiv_pos_as_xyz
'x, y, z'
'-x, -y, -z'

loop_
_atom_site_label
_atom_site_type_symbol
_atom_site_fract_x
_atom_site_fract_y
_atom_site_fract_z
_atom_site_U_iso_or_equiv
_atom_site_adp_type
_atom_site_occupancy
_atom_site_symmetry_multiplicity
_atom_site_calc_flag
_atom_site_refinement_flags
Rh1 Rh 0.32260(2) -0.164406(19) -0.216803(12) 0.02298(7) Uani 1 1 d .
P1 P 0.41243(7) -0.07929(6) -0.32711(4) 0.02151(14) Uani 1 1 d .
F1 F 0.17620(18) -0.02732(19) -0.24065(11) 0.0435(5) Uani 1 1 d .
C1 C 0.4506(3) -0.2956(3) -0.19907(17) 0.0294(6) Uani 1 1 d .
P2 P 0.19450(7) -0.26619(6) -0.12439(4) 0.02160(14) Uani 1 1 d .
F2 F 0.46613(19) -0.38598(18) -0.14155(11) 0.0431(4) Uani 1 1 d .
C2 C 0.4295(3) 0.1085(2) -0.34212(15) 0.0227(5) Uani 1 1 d .
F3 F 0.5482(2) -0.3353(2) -0.24055(13) 0.0599(6) Uani 1 1 d .
C3 C 0.3253(3) 0.1906(3) -0.32202(17) 0.0299(6) Uani 1 1 d .
H3A H 0.2463 0.1499 -0.3014 0.036 Uiso 1 1 calc R
C4 C 0.3389(3) 0.3335(3) -0.33266(18) 0.0355(7) Uani 1 1 d .
H4A H 0.2692 0.3879 -0.3188 0.043 Uiso 1 1 calc R
C5 C 0.4551(3) 0.3949(3) -0.36369(18) 0.0358(7) Uani 1 1 d .
H5A H 0.4638 0.4903 -0.3706 0.043 Uiso 1 1 calc R
C6 C 0.5581(3) 0.3144(3) -0.38445(18) 0.0340(7) Uani 1 1 d .
H6A H 0.6362 0.3556 -0.4056 0.041 Uiso 1 1 calc R
C7 C 0.5460(3) 0.1715(3) -0.37399(17) 0.0297(6) Uani 1 1 d .
H7A H 0.6159 0.1178 -0.3883 0.036 Uiso 1 1 calc R
C8 C 0.5851(3) -0.1311(3) -0.34882(16) 0.0238(5) Uani 1 1 d .
C9 C 0.5969(3) -0.2095(3) -0.41490(17) 0.0297(6) Uani 1 1 d .
H9A H 0.5142 -0.2375 -0.4511 0.036 Uiso 1 1 calc R
C10 C 0.7323(3) -0.2467(3) -0.42762(19) 0.0379(7) Uani 1 1 d .
H10A H 0.7391 -0.3012 -0.4716 0.045 Uiso 1 1 calc R
C11 C 0.8563(3) -0.2028(3) -0.3750(2) 0.0406(8) Uani 1 1 d .
H11A H 0.9467 -0.2264 -0.3839 0.049 Uiso 1 1 calc R
C12 C 0.8457(3) -0.1234(3) -0.30856(19) 0.0364(7) Uani 1 1 d .
H12A H 0.9288 -0.0934 -0.2731 0.044 Uiso 1 1 calc R
C13 C 0.7104(3) -0.0891(3) -0.29543(17) 0.0309(6) Uani 1 1 d .
H13A H 0.7031 -0.0374 -0.2505 0.037 Uiso 1 1 calc R
C14 C 0.2783(3) -0.1522(3) -0.40987(16) 0.0236(5) Uani 1 1 d .
C15 C 0.2163(3) -0.0737(3) -0.46977(17) 0.0310(6) Uani 1 1 d .
H15A H 0.2416 0.0218 -0.4688 0.037 Uiso 1 1 calc R
C16 C 0.1161(3) -0.1374(3) -0.53132(18) 0.0378(7) Uani 1 1 d .
H16A H 0.0734 -0.0840 -0.5708 0.045 Uiso 1 1 calc R
C17 C 0.0802(3) -0.2798(3) -0.53386(18) 0.0387(7) Uani 1 1 d .
H17A H 0.0143 -0.3227 -0.5752 0.046 Uiso 1 1 calc R
C18 C 0.1433(3) -0.3587(3) -0.4741(2) 0.0392(7) Uani 1 1 d .
H18A H 0.1206 -0.4547 -0.4760 0.047 Uiso 1 1 calc R
C19 C 0.2389(3) -0.2954(3) -0.41220(18) 0.0306(6) Uani 1 1 d .
H19A H 0.2777 -0.3485 -0.3716 0.037 Uiso 1 1 calc R
C20 C 0.1247(3) -0.4437(3) -0.15892(16) 0.0253(5) Uani 1 1 d .
C21 C 0.0111(3) -0.4602(3) -0.22154(18) 0.0341(6) Uani 1 1 d .
H21A H -0.0302 -0.3823 -0.2421 0.041 Uiso 1 1 calc R
C22 C -0.0414(4) -0.5913(3) -0.25370(19) 0.0420(8) Uani 1 1 d .
H22A H -0.1184 -0.6011 -0.2951 0.050 Uiso 1 1 calc R
C23 C 0.0203(4) -0.7075(3) -0.2243(2) 0.0461(9) Uani 1 1 d .
H23A H -0.0150 -0.7956 -0.2458 0.055 Uiso 1 1 calc R
C24 C 0.1338(4) -0.6922(3) -0.1636(2) 0.0462(9) Uani 1 1 d .
H24A H 0.1767 -0.7703 -0.1445 0.055 Uiso 1 1 calc R
C25 C 0.1857(3) -0.5614(3) -0.12999(19) 0.0346(7) Uani 1 1 d .
H25A H 0.2617 -0.5527 -0.0880 0.042 Uiso 1 1 calc R
C26 C 0.2922(3) -0.2769(3) -0.02538(16) 0.0254(5) Uani 1 1 d .
C27 C 0.2349(3) -0.3537(3) 0.03101(18) 0.0369(7) Uani 1 1 d .
H27A H 0.1457 -0.4069 0.0177 0.044 Uiso 1 1 calc R
C28 C 0.3077(4) -0.3522(4) 0.1058(2) 0.0461(8) Uani 1 1 d .
H28A H 0.2689 -0.4057 0.1427 0.055 Uiso 1 1 calc R
C29 C 0.4397(4) -0.2706(4) 0.1268(2) 0.0483(9) Uani 1 1 d .
H29A H 0.4891 -0.2690 0.1777 0.058 Uiso 1 1 calc R
C30 C 0.4963(4) -0.1926(3) 0.0721(2) 0.0445(8) Uani 1 1 d .
H30A H 0.5837 -0.1370 0.0861 0.053 Uiso 1 1 calc R
C31 C 0.4247(3) -0.1962(3) -0.00372(18) 0.0327(6) Uani 1 1 d .
H31A H 0.4650 -0.1442 -0.0407 0.039 Uiso 1 1 calc R
C32 C 0.0303(3) -0.1913(3) -0.10590(15) 0.0230(5) Uani 1 1 d .
C33 C -0.0873(3) -0.2735(3) -0.08507(17) 0.0305(6) Uani 1 1 d .
H33A H -0.0849 -0.3694 -0.0828 0.037 Uiso 1 1 calc R
C34 C -0.2080(3) -0.2125(3) -0.06775(19) 0.0372(7) Uani 1 1 d .
H34A H -0.2859 -0.2674 -0.0535 0.045 Uiso 1 1 calc R
C35 C -0.2122(3) -0.0700(3) -0.07168(18) 0.0374(7) Uani 1 1 d .
H35A H -0.2937 -0.0292 -0.0611 0.045 Uiso 1 1 calc R
C36 C -0.0961(3) 0.0113(3) -0.09120(18) 0.0358(7) Uani 1 1 d .
H36A H -0.0989 0.1073 -0.0930 0.043 Uiso 1 1 calc R
C37 C 0.0254(3) -0.0483(3) -0.10834(16) 0.0290(6) Uani 1 1 d .
H37A H 0.1036 0.0078 -0.1214 0.035 Uiso 1 1 calc R

loop_
_atom_site_aniso_label
_atom_site_aniso_U_11
_atom_site_aniso_U_22
_atom_site_aniso_U_33
_atom_site_aniso_U_23
_atom_site_aniso_U_13
_atom_site_aniso_U_12
Rh1 0.02180(11) 0.02040(10) 0.02789(12) 0.00338(8) 0.00742(8) 0.00156(7)
P1 0.0209(3) 0.0198(3) 0.0248(3) 0.0019(3) 0.0066(3) 0.0016(2)
F1 0.0324(9) 0.0477(10) 0.0591(12) 0.0288(9) 0.0210(9) 0.0183(8)
C1 0.0334(15) 0.0243(13) 0.0320(15) 0.0019(11) 0.0120(12) -0.0007(11)
P2 0.0216(3) 0.0174(3) 0.0271(4) 0.0031(2) 0.0077(3) 0.0018(2)
F2 0.0443(10) 0.0394(10) 0.0510(11) 0.0166(8) 0.0142(9) 0.0166(8)
C2 0.0236(13) 0.0201(11) 0.0232(13) -0.0005(10) 0.0020(10) -0.0005(9)
F3 0.0728(14) 0.0489(12) 0.0748(15) 0.0203(11) 0.0432(12) 0.0354(10)
C3 0.0284(14) 0.0250(13) 0.0380(16) 0.0024(11) 0.0109(12) 0.0015(10)
C4 0.0415(17) 0.0243(13) 0.0440(18) 0.0020(12) 0.0131(14) 0.0101(12)
C5 0.0428(17) 0.0208(13) 0.0436(18) 0.0035(12) 0.0074(14) 0.0008(12)
C6 0.0317(15) 0.0273(14) 0.0425(18) 0.0048(12) 0.0085(13) -0.0051(11)
C7 0.0280(14) 0.0251(13) 0.0373(16) 0.0012(11) 0.0099(12) 0.0012(10)
C8 0.0203(12) 0.0234(12) 0.0288(14) 0.0047(10) 0.0058(11) 0.0037(9)
C9 0.0285(14) 0.0309(14) 0.0310(15) 0.0009(11) 0.0076(12) 0.0041(11)
C10 0.0373(17) 0.0439(17) 0.0378(17) 0.0047(14) 0.0165(14) 0.0137(13)
C11 0.0278(15) 0.0459(18) 0.053(2) 0.0176(16) 0.0124(15) 0.0131(13)
C12 0.0222(14) 0.0460(17) 0.0401(18) 0.0110(14) -0.0007(13) 0.0053(12)
C13 0.0263(14) 0.0349(15) 0.0313(15) 0.0033(12) 0.0029(12) 0.0040(11)
C14 0.0189(12) 0.0235(12) 0.0284(14) -0.0001(10) 0.0047(11) 0.0008(9)
C15 0.0330(15) 0.0294(14) 0.0296(15) 0.0022(11) 0.0040(12) -0.0003(11)
C16 0.0329(16) 0.0484(18) 0.0307(16) 0.0050(13) 0.0015(13) 0.0006(13)
C17 0.0303(15) 0.0476(18) 0.0346(17) -0.0088(14) 0.0028(13) -0.0075(13)
C18 0.0302(15) 0.0273(14) 0.057(2) -0.0100(14) 0.0046(15) -0.0048(12)
C19 0.0254(14) 0.0256(13) 0.0397(17) 0.0019(12) 0.0030(12) 0.0007(10)
C20 0.0265(13) 0.0210(12) 0.0302(14) -0.0003(10) 0.0118(11) -0.0011(10)
C21 0.0396(16) 0.0266(13) 0.0358(16) -0.0025(12) 0.0057(13) 0.0028(12)
C22 0.0426(18) 0.0414(17) 0.0378(18) -0.0128(14) 0.0030(15) -0.0079(14)
C23 0.0470(19) 0.0277(15) 0.065(2) -0.0153(15) 0.0240(18) -0.0097(13)
C24 0.0464(19) 0.0194(13) 0.074(3) 0.0032(15) 0.0148(18) 0.0028(12)
C25 0.0302(15) 0.0233(13) 0.0507(19) 0.0055(13) 0.0073(14) 0.0019(11)
C26 0.0252(13) 0.0230(12) 0.0293(14) 0.0023(10) 0.0053(11) 0.0069(10)
C27 0.0333(16) 0.0417(16) 0.0353(17) 0.0084(13) 0.0043(13) 0.0013(13)
C28 0.052(2) 0.055(2) 0.0334(18) 0.0121(15) 0.0062(15) 0.0120(16)
C29 0.056(2) 0.051(2) 0.0345(18) -0.0010(15) -0.0103(16) 0.0193(16)
C30 0.0379(18) 0.0379(17) 0.053(2) -0.0053(15) -0.0092(16) 0.0077(13)
C31 0.0283(14) 0.0284(14) 0.0405(17) -0.0002(12) 0.0029(13) 0.0028(11)
C32 0.0242(13) 0.0221(12) 0.0228(13) 0.0012(10) 0.0035(10) 0.0031(10)
C33 0.0287(14) 0.0264(13) 0.0377(16) -0.0002(11) 0.0104(13) 0.0015(11)
C34 0.0229(14) 0.0436(17) 0.0450(18) -0.0080(14) 0.0103(13) -0.0024(12)
C35 0.0290(15) 0.0486(18) 0.0360(17) -0.0069(14) 0.0045(13) 0.0156(13)
C36 0.0426(17) 0.0302(14) 0.0365(17) -0.0018(12) 0.0071(14) 0.0139(12)
C37 0.0322(15) 0.0239(13) 0.0321(15) 0.0023(11) 0.0075(12) 0.0045(11)

loop_
_atom_type_symbol
_atom_type_description
_atom_type_scat_dispersion_real
_atom_type_scat_dispersion_imag
_atom_type_scat_source
C C 0.0033 0.0016 'International Tables Vol C Tables 4.2.6.8 and 6.1.1.4'
H H 0.0000 0.0000 'International Tables Vol C Tables 4.2.6.8 and 6.1.1.4'
F F 0.0171 0.0103 'International Tables Vol C Tables 4.2.6.8 and 6.1.1.4'
P P 0.1023 0.0942 'International Tables Vol C Tables 4.2.6.8 and 6.1.1.4'
Rh Rh -1.1178 0.9187 'International Tables Vol C Tables 4.2.6.8 and 6.1.1.4'

loop_
_geom_angle_atom_site_label_1
_geom_angle_atom_site_label_2
_geom_angle_atom_site_label_3
_geom_angle
C1 Rh1 F1 176.99(10)
C1 Rh1 P2 88.80(9)
F1 Rh1 P2 91.23(5)
C1 Rh1 P1 94.90(9)
F1 Rh1 P1 84.53(5)
P2 Rh1 P1 168.99(2)
C8 P1 C14 104.10(12)
C8 P1 C2 102.48(11)
C14 P1 C2 104.38(11)
C8 P1 Rh1 119.45(8)
C14 P1 Rh1 104.59(9)
C2 P1 Rh1 119.91(9)
F3 C1 F2 100.0(2)
F3 C1 Rh1 130.8(2)
F2 C1 Rh1 129.1(2)
C32 P2 C26 101.39(12)
C32 P2 C20 102.40(12)
C26 P2 C20 106.98(12)
C32 P2 Rh1 118.21(8)
C26 P2 Rh1 117.75(9)
C20 P2 Rh1 108.58(9)
C3 C2 C7 118.9(2)
C3 C2 P1 120.11(19)
C7 C2 P1 121.0(2)
C2 C3 C4 120.2(3)
C5 C4 C3 120.4(3)
C6 C5 C4 119.8(3)
C5 C6 C7 120.4(3)
C6 C7 C2 120.3(3)
C9 C8 C13 119.1(2)
C9 C8 P1 123.3(2)
C13 C8 P1 117.6(2)
C8 C9 C10 120.4(3)
C11 C10 C9 120.1(3)
C10 C11 C12 119.9(3)
C13 C12 C11 119.7(3)
C12 C13 C8 120.7(3)
C15 C14 C19 119.1(2)
C15 C14 P1 123.8(2)
C19 C14 P1 117.1(2)
C14 C15 C16 120.3(3)
C17 C16 C15 120.1(3)
C16 C17 C18 119.6(3)
C19 C18 C17 120.3(3)
C18 C19 C14 120.6(3)
C25 C20 C21 118.5(2)
C25 C20 P2 123.6(2)
C21 C20 P2 117.66(19)
C22 C21 C20 120.8(3)
C23 C22 C21 120.1(3)
C24 C23 C22 119.6(3)
C23 C24 C25 120.8(3)
C24 C25 C20 120.2(3)
C27 C26 C31 118.5(3)
C27 C26 P2 122.7(2)
C31 C26 P2 118.6(2)
C28 C27 C26 120.9(3)
C27 C28 C29 120.1(3)
C30 C29 C28 119.6(3)
C29 C30 C31 120.5(3)
C30 C31 C26 120.5(3)
C37 C32 C33 119.1(2)
C37 C32 P2 119.2(2)
C33 C32 P2 121.63(19)
C34 C33 C32 120.3(3)
C35 C34 C33 119.9(3)
C36 C35 C34 120.0(3)
C35 C36 C37 120.6(3)
C32 C37 C36 120.1(3)

loop_
_geom_bond_atom_site_label_1
_geom_bond_atom_site_label_2
_geom_bond_distance
Rh1 C1 1.820(3)
Rh1 F1 1.9944(16)
Rh1 P2 2.3350(7)
Rh1 P1 2.3494(7)
P1 C8 1.825(3)
P1 C14 1.830(3)
P1 C2 1.834(2)
C1 F3 1.327(3)
C1 F2 1.343(3)
P2 C32 1.825(3)
P2 C26 1.826(3)
P2 C20 1.827(3)
C2 C3 1.391(4)
C2 C7 1.396(4)
C3 C4 1.393(4)
C4 C5 1.380(4)
C5 C6 1.376(4)
C6 C7 1.392(4)
C8 C9 1.384(4)
C8 C13 1.395(4)
C9 C10 1.396(4)
C10 C11 1.384(4)
C11 C12 1.391(5)
C12 C13 1.388(4)
C14 C15 1.387(4)
C14 C19 1.395(3)
C15 C16 1.393(4)
C16 C17 1.383(4)
C17 C18 1.391(4)
C18 C19 1.375(4)
C20 C25 1.389(4)
C20 C21 1.390(4)
C21 C22 1.384(4)
C22 C23 1.381(5)
C23 C24 1.368(5)
C24 C25 1.388(4)
C26 C27 1.388(4)
C26 C31 1.393(4)
C27 C28 1.368(4)
C28 C29 1.392(5)
C29 C30 1.369(5)
C30 C31 1.378(4)
C32 C37 1.387(3)
C32 C33 1.396(4)
C33 C34 1.390(4)
C34 C35 1.383(4)
C35 C36 1.371(4)
C36 C37 1.389(4)

loop_
_geom_torsion_atom_site_label_1
_geom_torsion_atom_site_label_2
_geom_torsion_atom_site_label_3
_geom_torsion_atom_site_label_4
_geom_torsion
C1 Rh1 P1 C8 -12.23(13)
F1 Rh1 P1 C8 170.74(12)
P2 Rh1 P1 C8 -121.55(15)
C1 Rh1 P1 C14 103.62(12)
F1 Rh1 P1 C14 -73.41(10)
P2 Rh1 P1 C14 -5.70(16)
C1 Rh1 P1 C2 -139.90(13)
F1 Rh1 P1 C2 43.07(11)
P2 Rh1 P1 C2 110.77(15)
F1 Rh1 C1 F3 72.8(19)
P2 Rh1 C1 F3 163.4(3)
P1 Rh1 C1 F3 -6.2(3)
F1 Rh1 C1 F2 -102.7(18)
P2 Rh1 C1 F2 -12.1(2)
P1 Rh1 C1 F2 178.3(2)
C1 Rh1 P2 C32 -178.88(13)
F1 Rh1 P2 C32 -1.89(11)
P1 Rh1 P2 C32 -69.00(16)
C1 Rh1 P2 C26 58.74(13)
F1 Rh1 P2 C26 -124.27(11)
P1 Rh1 P2 C26 168.62(13)
C1 Rh1 P2 C20 -62.93(13)
F1 Rh1 P2 C20 114.06(11)
P1 Rh1 P2 C20 46.95(16)
C8 P1 C2 C3 -172.2(2)
C14 P1 C2 C3 79.5(2)
Rh1 P1 C2 C3 -37.1(2)
C8 P1 C2 C7 8.1(3)
C14 P1 C2 C7 -100.3(2)
Rh1 P1 C2 C7 143.2(2)
C7 C2 C3 C4 -0.9(4)
P1 C2 C3 C4 179.4(2)
C2 C3 C4 C5 0.5(5)
C3 C4 C5 C6 0.2(5)
C4 C5 C6 C7 -0.3(5)
C5 C6 C7 C2 -0.2(4)
C3 C2 C7 C6 0.8(4)
P1 C2 C7 C6 -179.5(2)
C14 P1 C8 C9 -0.6(2)
C2 P1 C8 C9 -109.1(2)
Rh1 P1 C8 C9 115.5(2)
C14 P1 C8 C13 179.6(2)
C2 P1 C8 C13 71.0(2)
Rh1 P1 C8 C13 -64.3(2)
C13 C8 C9 C10 0.5(4)
P1 C8 C9 C10 -179.4(2)
C8 C9 C10 C11 -1.4(4)
C9 C10 C11 C12 1.1(4)
C10 C11 C12 C13 0.2(4)
C11 C12 C13 C8 -1.2(4)
C9 C8 C13 C12 0.8(4)
P1 C8 C13 C12 -179.3(2)
C8 P1 C14 C15 -104.0(2)
C2 P1 C14 C15 3.1(3)
Rh1 P1 C14 C15 129.9(2)
C8 P1 C14 C19 75.2(2)
C2 P1 C14 C19 -177.6(2)
Rh1 P1 C14 C19 -50.9(2)
C19 C14 C15 C16 0.0(4)
P1 C14 C15 C16 179.2(2)
C14 C15 C16 C17 -1.3(5)
C15 C16 C17 C18 0.8(5)
C16 C17 C18 C19 1.1(5)
C17 C18 C19 C14 -2.4(5)
C15 C14 C19 C18 1.9(4)
P1 C14 C19 C18 -177.4(2)
C32 P2 C20 C25 -130.6(2)
C26 P2 C20 C25 -24.4(3)
Rh1 P2 C20 C25 103.7(2)
C32 P2 C20 C21 54.4(2)
C26 P2 C20 C21 160.6(2)
Rh1 P2 C20 C21 -71.3(2)
C25 C20 C21 C22 0.9(4)
P2 C20 C21 C22 176.1(2)
C20 C21 C22 C23 -0.9(5)
C21 C22 C23 C24 -0.2(5)
C22 C23 C24 C25 1.3(5)
C23 C24 C25 C20 -1.3(5)
C21 C20 C25 C24 0.2(4)
P2 C20 C25 C24 -174.7(2)
C32 P2 C26 C27 59.6(3)
C20 P2 C26 C27 -47.3(3)
Rh1 P2 C26 C27 -169.8(2)
C32 P2 C26 C31 -115.2(2)
C20 P2 C26 C31 137.9(2)
Rh1 P2 C26 C31 15.4(2)
C31 C26 C27 C28 -1.1(4)
P2 C26 C27 C28 -175.9(2)
C26 C27 C28 C29 1.4(5)
C27 C28 C29 C30 -0.3(5)
C28 C29 C30 C31 -1.0(5)
C29 C30 C31 C26 1.2(5)
C27 C26 C31 C30 -0.2(4)
P2 C26 C31 C30 174.8(2)
C26 P2 C32 C37 94.6(2)
C20 P2 C32 C37 -155.0(2)
Rh1 P2 C32 C37 -35.8(2)
C26 P2 C32 C33 -81.8(2)
C20 P2 C32 C33 28.7(3)
Rh1 P2 C32 C33 147.9(2)
C37 C32 C33 C34 0.6(4)
P2 C32 C33 C34 176.9(2)
C32 C33 C34 C35 0.5(5)
C33 C34 C35 C36 -1.2(5)
C34 C35 C36 C37 1.0(5)
C33 C32 C37 C36 -0.9(4)
P2 C32 C37 C36 -177.3(2)
C35 C36 C37 C32 0.1(4)
